data_4324364
loop_
_publ_author_name
'Kelly J. Kilpin'
'Martin L. Gower'
'Shane G. Telfer'
'Geoffrey B. Jameson'
'James D. Crowley'

_publ_section_title
;
 Toward the Self-Assembly of Metal-Organic Nanotubes Using Metal-Metal and
 \p-Stacking Interactions: Bis(pyridylethynyl) Silver(I)
 Metallo-macrocycles and Coordination Polymers
;
_journal_name_full 'Inorganic Chemistry'
_journal_page_first 1123
_journal_page_last 1134
_journal_paper_doi 10.1021/ic1020059
_journal_volume 50
_journal_year 2011
_chemical_formula_moiety 'C16 H11 Ag N3, Cl O4'
_chemical_formula_sum 'C16 H11 Ag Cl N3 O4'
_chemical_formula_weight 452.60
_chemical_name_systematic
;
 ?
;
_space_group_IT_number 61
_symmetry_cell_setting orthorhombic
_symmetry_space_group_name_Hall '-P 2ac 2ab'
_symmetry_space_group_name_H-M 'P b c a'
_atom_sites_solution_hydrogens geom
_atom_sites_solution_primary direct
_atom_sites_solution_secondary difmap
_audit_creation_method SHELXL-97
_cell_angle_alpha 90.00
_cell_angle_beta 90.00
_cell_angle_gamma 90.00
_cell_formula_units_Z 8
_cell_length_a 14.4471(10)
_cell_length_b 13.9583(11)
_cell_length_c 16.5272(13)
_cell_measurement_reflns_used 7948
_cell_measurement_temperature 90(2)
_cell_measurement_theta_max 32.626
_cell_measurement_theta_min 2.374
_cell_volume 3332.8(4)
_computing_structure_refinement 'SHELXL-97 (Sheldrick, 2008)'
_diffrn_ambient_temperature 90(2)
_diffrn_measured_fraction_theta_full 0.990
_diffrn_measured_fraction_theta_max 0.990
_diffrn_radiation_monochromator graphite
_diffrn_radiation_source 'fine-focus sealed tube'
_diffrn_radiation_type MoK\a
_diffrn_radiation_wavelength 0.71073
_diffrn_reflns_av_R_equivalents 0.0465
_diffrn_reflns_av_sigmaI/netI 0.0234
_diffrn_reflns_limit_h_max 21
_diffrn_reflns_limit_h_min -21
_diffrn_reflns_limit_k_max 19
_diffrn_reflns_limit_k_min -21
_diffrn_reflns_limit_l_max 25
_diffrn_reflns_limit_l_min -24
_diffrn_reflns_number 104979
_diffrn_reflns_theta_full 32.73
_diffrn_reflns_theta_max 32.73
_diffrn_reflns_theta_min 2.37
_exptl_absorpt_coefficient_mu 1.396
_exptl_absorpt_correction_T_max 0.8503
_exptl_absorpt_correction_T_min 0.6050
_exptl_absorpt_correction_type multi-scan
_exptl_absorpt_process_details SADABS
_exptl_crystal_colour colourless
_exptl_crystal_density_diffrn 1.804
_exptl_crystal_description plate
_exptl_crystal_F_000 1792
_exptl_crystal_size_max 0.40
_exptl_crystal_size_mid 0.21
_exptl_crystal_size_min 0.12
_refine_diff_density_max 0.569
_refine_diff_density_min -0.625
_refine_diff_density_rms 0.093
_refine_ls_extinction_method none
_refine_ls_goodness_of_fit_ref 1.047
_refine_ls_hydrogen_treatment constr
_refine_ls_matrix_type full
_refine_ls_number_parameters 227
_refine_ls_number_reflns 6084
_refine_ls_number_restraints 0
_refine_ls_restrained_S_all 1.047
_refine_ls_R_factor_all 0.0380
_refine_ls_R_factor_gt 0.0254
_refine_ls_shift/su_max 0.002
_refine_ls_shift/su_mean 0.000
_refine_ls_structure_factor_coef Fsqd
_refine_ls_weighting_details 'calc w=1/[\s^2^(Fo^2^)+(0.0261P)^2^+2.0731P] where P=(Fo^2^+2Fc^2^)/3'
_refine_ls_weighting_scheme calc
_refine_ls_wR_factor_gt 0.0580
_refine_ls_wR_factor_ref 0.0622
_reflns_number_gt 4866
_reflns_number_total 6084
_reflns_threshold_expression >2\s(I)
_cod_data_source_file ic1020059_si_002_3.cif
_cod_data_source_block m139
_cod_database_code 4324364

loop_
_symmetry_equiv_pos_as_xyz
'x, y, z'
'-x+1/2, -y, z+1/2'
'x+1/2, -y+1/2, -z'
'-x, y+1/2, -z+1/2'
'-x, -y, -z'
'x-1/2, y, -z-1/2'
'-x-1/2, y-1/2, z'
'x, -y-1/2, z-1/2'

loop_
_atom_site_label
_atom_site_type_symbol
_atom_site_fract_x
_atom_site_fract_y
_atom_site_fract_z
_atom_site_U_iso_or_equiv
_atom_site_adp_type
_atom_site_occupancy
_atom_site_symmetry_multiplicity
_atom_site_calc_flag
_atom_site_refinement_flags
C1 C -0.42157(11) 0.34349(11) 0.30230(9) 0.0191(3) Uani 1 1 d .
H1 H -0.4821 0.3381 0.2803 0.023 Uiso 1 1 calc R
C2 C -0.34658(11) 0.33577(11) 0.25066(10) 0.0203(3) Uani 1 1 d .
H2 H -0.3558 0.3251 0.1945 0.024 Uiso 1 1 calc R
C3 C -0.25804(11) 0.34380(11) 0.28182(9) 0.0187(3) Uani 1 1 d .
H3 H -0.2055 0.3393 0.2474 0.022 Uiso 1 1 calc R
C4 C -0.32690(10) 0.36579(10) 0.41323(9) 0.0160(3) Uani 1 1 d .
H4 H -0.3200 0.3762 0.4697 0.019 Uiso 1 1 calc R
C5 C -0.24745(10) 0.35873(10) 0.36499(9) 0.0165(3) Uani 1 1 d .
C6 C -0.15742(11) 0.36331(11) 0.40080(10) 0.0194(3) Uani 1 1 d .
C7 C -0.08064(11) 0.36285(11) 0.42914(10) 0.0203(3) Uani 1 1 d .
C8 C 0.00551(11) 0.36201(11) 0.46403(10) 0.0206(3) Uani 1 1 d .
C9 C 0.08102(11) 0.36375(11) 0.49556(10) 0.0195(3) Uani 1 1 d .
C10 C 0.16793(10) 0.36982(11) 0.53624(9) 0.0168(3) Uani 1 1 d .
C11 C 0.25118(10) 0.36191(11) 0.49354(9) 0.0182(3) Uani 1 1 d .
H11 H 0.2489 0.3509 0.4369 0.022 Uiso 1 1 calc R
C12 C 0.17168(11) 0.38498(11) 0.61978(10) 0.0191(3) Uani 1 1 d .
H12 H 0.1165 0.3910 0.6506 0.023 Uiso 1 1 calc R
C13 C 0.25743(11) 0.39108(11) 0.65654(10) 0.0205(3) Uani 1 1 d .
H13 H 0.2618 0.4006 0.7133 0.025 Uiso 1 1 calc R
C14 C 0.33680(11) 0.38331(11) 0.61012(9) 0.0183(3) Uani 1 1 d .
H14 H 0.3953 0.3881 0.6360 0.022 Uiso 1 1 calc R
N1 N -0.41236(9) 0.35838(9) 0.38228(8) 0.0168(2) Uani 1 1 d .
N2 N 0.33407(9) 0.36924(9) 0.52942(8) 0.0174(2) Uani 1 1 d .
Ag1 Ag 0.460771(7) 0.364628(8) 0.455921(7) 0.01793(4) Uani 1 1 d .
O1 O 0.55561(8) 0.44464(9) 0.57740(7) 0.0242(2) Uani 1 1 d .
O2 O 0.54660(9) 0.37861(12) 0.70811(8) 0.0375(3) Uani 1 1 d .
O3 O 0.67809(9) 0.35163(10) 0.62799(9) 0.0348(3) Uani 1 1 d .
O4 O 0.65088(11) 0.50479(11) 0.68057(10) 0.0454(4) Uani 1 1 d .
Cl1 Cl 0.60789(2) 0.41986(3) 0.64910(2) 0.01959(7) Uani 1 1 d .
N100 N 0.38497(10) 0.24090(10) 0.35416(9) 0.0252(3) Uani 1 1 d .
C100 C 0.38747(11) 0.15932(12) 0.35273(9) 0.0200(3) Uani 1 1 d .
C101 C 0.39091(13) 0.05517(12) 0.35096(12) 0.0290(4) Uani 1 1 d .
H10A H 0.3280 0.0296 0.3459 0.043 Uiso 1 1 calc R
H10B H 0.4190 0.0315 0.4011 0.043 Uiso 1 1 calc R
H10C H 0.4281 0.0342 0.3046 0.043 Uiso 1 1 calc R

loop_
_atom_site_aniso_label
_atom_site_aniso_U_11
_atom_site_aniso_U_22
_atom_site_aniso_U_33
_atom_site_aniso_U_23
_atom_site_aniso_U_13
_atom_site_aniso_U_12
C1 0.0142(7) 0.0226(7) 0.0205(7) 0.0016(6) -0.0023(6) -0.0016(5)
C2 0.0208(7) 0.0222(7) 0.0179(7) 0.0019(6) 0.0017(6) -0.0015(6)
C3 0.0162(7) 0.0192(7) 0.0208(7) 0.0027(5) 0.0051(6) 0.0006(5)
C4 0.0126(6) 0.0177(6) 0.0176(6) -0.0002(5) -0.0001(5) 0.0004(5)
C5 0.0115(6) 0.0147(6) 0.0233(7) 0.0020(5) 0.0014(5) 0.0001(5)
C6 0.0136(7) 0.0196(7) 0.0248(7) 0.0029(6) 0.0027(6) 0.0003(5)
C7 0.0142(7) 0.0215(7) 0.0253(7) 0.0051(6) 0.0031(6) -0.0001(6)
C8 0.0142(7) 0.0235(7) 0.0241(7) 0.0055(6) 0.0041(6) -0.0008(6)
C9 0.0138(7) 0.0236(7) 0.0211(7) 0.0053(6) 0.0034(5) 0.0014(6)
C10 0.0109(6) 0.0186(6) 0.0210(7) 0.0038(6) 0.0006(5) 0.0011(5)
C11 0.0130(6) 0.0248(7) 0.0167(6) 0.0030(5) 0.0007(5) 0.0002(6)
C12 0.0154(7) 0.0206(7) 0.0212(7) 0.0018(6) 0.0055(6) 0.0022(5)
C13 0.0193(7) 0.0239(7) 0.0184(7) -0.0015(6) 0.0012(6) 0.0004(6)
C14 0.0151(7) 0.0207(7) 0.0190(7) 0.0000(5) -0.0016(5) -0.0002(5)
N1 0.0110(5) 0.0197(6) 0.0196(6) 0.0000(5) 0.0011(4) -0.0003(5)
N2 0.0111(5) 0.0215(6) 0.0194(6) 0.0015(5) 0.0008(4) 0.0001(5)
Ag1 0.00951(6) 0.02420(6) 0.02008(6) -0.00055(4) 0.00256(4) -0.00035(4)
O1 0.0223(6) 0.0296(6) 0.0207(5) 0.0035(5) -0.0082(4) -0.0009(5)
O2 0.0225(6) 0.0652(10) 0.0249(6) 0.0139(6) 0.0021(5) 0.0009(6)
O3 0.0227(6) 0.0351(7) 0.0466(8) 0.0076(6) 0.0034(6) 0.0106(5)
O4 0.0486(9) 0.0375(8) 0.0502(9) -0.0131(7) -0.0225(7) -0.0072(7)
Cl1 0.01473(16) 0.02458(17) 0.01946(16) 0.00101(13) -0.00445(12) 0.00043(13)
N100 0.0207(7) 0.0260(7) 0.0287(7) 0.0013(6) -0.0060(6) -0.0029(5)
C100 0.0150(7) 0.0259(7) 0.0190(7) 0.0013(6) -0.0040(6) -0.0023(6)
C101 0.0260(8) 0.0219(7) 0.0391(10) 0.0017(7) -0.0062(7) -0.0002(7)

loop_
_atom_type_symbol
_atom_type_description
_atom_type_scat_dispersion_real
_atom_type_scat_dispersion_imag
_atom_type_scat_source
C C 0.0033 0.0016 'International Tables Vol C Tables 4.2.6.8 and 6.1.1.4'
H H 0.0000 0.0000 'International Tables Vol C Tables 4.2.6.8 and 6.1.1.4'
N N 0.0061 0.0033 'International Tables Vol C Tables 4.2.6.8 and 6.1.1.4'
O O 0.0106 0.0060 'International Tables Vol C Tables 4.2.6.8 and 6.1.1.4'
Cl Cl 0.1484 0.1585 'International Tables Vol C Tables 4.2.6.8 and 6.1.1.4'
Ag Ag -0.8971 1.1015 'International Tables Vol C Tables 4.2.6.8 and 6.1.1.4'

loop_
_geom_angle_atom_site_label_1
_geom_angle_atom_site_label_2
_geom_angle_atom_site_label_3
_geom_angle
_geom_angle_site_symmetry_3
N1 C1 C2 122.76(14) .
N1 C1 H1 118.6 .
C2 C1 H1 118.6 .
C1 C2 C3 119.21(15) .
C1 C2 H2 120.4 .
C3 C2 H2 120.4 .
C2 C3 C5 118.63(14) .
C2 C3 H3 120.7 .
C5 C3 H3 120.7 .
N1 C4 C5 122.14(14) .
N1 C4 H4 118.9 .
C5 C4 H4 118.9 .
C3 C5 C4 118.69(14) .
C3 C5 C6 120.85(14) .
C4 C5 C6 120.42(14) .
C7 C6 C5 176.73(18) .
C6 C7 C8 178.03(18) .
C9 C8 C7 178.21(18) .
C8 C9 C10 176.55(17) .
C12 C10 C11 118.48(14) .
C12 C10 C9 120.56(14) .
C11 C10 C9 120.95(14) .
N2 C11 C10 122.62(14) .
N2 C11 H11 118.7 .
C10 C11 H11 118.7 .
C13 C12 C10 118.57(14) .
C13 C12 H12 120.7 .
C10 C12 H12 120.7 .
C12 C13 C14 119.61(14) .
C12 C13 H13 120.2 .
C14 C13 H13 120.2 .
N2 C14 C13 122.37(14) .
N2 C14 H14 118.8 .
C13 C14 H14 118.8 .
C4 N1 C1 118.57(13) .
C4 N1 Ag1 123.55(10) 1_455
C1 N1 Ag1 117.85(10) 1_455
C11 N2 C14 118.34(13) .
C11 N2 Ag1 119.83(10) .
C14 N2 Ag1 121.77(10) .
N2 Ag1 N1 179.41(5) 1_655
O3 Cl1 O4 109.30(9) .
O3 Cl1 O2 109.55(9) .
O4 Cl1 O2 110.57(10) .
O3 Cl1 O1 109.18(8) .
O4 Cl1 O1 108.96(8) .
O2 Cl1 O1 109.25(7) .
N100 C100 C101 179.9(2) .
C100 C101 H10A 109.5 .
C100 C101 H10B 109.5 .
H10A C101 H10B 109.5 .
C100 C101 H10C 109.5 .
H10A C101 H10C 109.5 .
H10B C101 H10C 109.5 .

loop_
_geom_bond_atom_site_label_1
_geom_bond_atom_site_label_2
_geom_bond_distance
_geom_bond_site_symmetry_2
C1 N1 1.345(2) .
C1 C2 1.383(2) .
C1 H1 0.9500 .
C2 C3 1.383(2) .
C2 H2 0.9500 .
C3 C5 1.399(2) .
C3 H3 0.9500 .
C4 N1 1.3405(19) .
C4 C5 1.401(2) .
C4 H4 0.9500 .
C5 C6 1.430(2) .
C6 C7 1.204(2) .
C7 C8 1.372(2) .
C8 C9 1.209(2) .
C9 C10 1.427(2) .
C10 C12 1.398(2) .
C10 C11 1.399(2) .
C11 N2 1.340(2) .
C11 H11 0.9500 .
C12 C13 1.382(2) .
C12 H12 0.9500 .
C13 C14 1.384(2) .
C13 H13 0.9500 .
C14 N2 1.3487(19) .
C14 H14 0.9500 .
N1 Ag1 2.2019(13) 1_455
N2 Ag1 2.1978(13) .
Ag1 N1 2.2019(13) 1_655
O1 Cl1 1.4471(11) .
O2 Cl1 1.4376(13) .
O3 Cl1 1.4342(13) .
O4 Cl1 1.4359(14) .
N100 C100 1.140(2) .
C100 C101 1.455(2) .
C101 H10A 0.9800 .
C101 H10B 0.9800 .
C101 H10C 0.9800 .
